data_7123958
loop_
_publ_author_name
'Jaiswal, Kuldeep'
'Volodarsky , Solomon'
'Kampel, Vladimir'
'Dobrovetsky, Roman'

_publ_section_title
;
 A Self-Catalyzed Reaction of 1,2-Dibenzoyl o-Carborane with Hydrosilanes
 -- Formation of New Hydrofuranes
;
_journal_name_full 'Chemical Communications'
_journal_paper_doi 10.1039/C9CC04780H
_journal_year 2019
_chemical_formula_moiety 'C20 H4 F10 O2'
_chemical_formula_sum 'C20 H4 F10 O2'
_chemical_formula_weight 466.23
_space_group_crystal_system monoclinic
_space_group_IT_number 14
_space_group_name_Hall '-P 2ybc'
_space_group_name_H-M_alt 'P 1 21/c 1'
_symmetry_space_group_name_Hall '-P 2ybc'
_symmetry_space_group_name_H-M 'P 1 21/c 1'
_atom_sites_solution_hydrogens geom
_atom_sites_solution_primary direct
_atom_sites_solution_secondary difmap
_audit_creation_method SHELXL-2018/1
_audit_update_record
;
2019-07-17 deposited with the CCDC.    2019-08-06 downloaded from the CCDC.
;
_cell_angle_alpha 90
_cell_angle_beta 95.446(3)
_cell_angle_gamma 90
_cell_formula_units_Z 8
_cell_length_a 11.3357(13)
_cell_length_b 9.6066(12)
_cell_length_c 31.643(4)
_cell_measurement_reflns_used 14459
_cell_measurement_temperature 110(2)
_cell_measurement_theta_max 25.769
_cell_measurement_theta_min 2.118
_cell_volume 3430.3(7)
_computing_cell_refinement 'Saint, Bruker-AXS'
_computing_data_collection 'Apex2, Bruker-AXS'
_computing_data_reduction 'Saint, Bruker-AXS'
_computing_structure_refinement 'SHELXL-2018/1 (Sheldrick, 2018)'
_computing_structure_solution 'SHELXT 2014/4 (Sheldrick, 2014)'
_diffrn_ambient_temperature 110(2)
_diffrn_detector_area_resol_mean 1.75
_diffrn_measured_fraction_theta_full 0.995
_diffrn_measured_fraction_theta_max 0.995
_diffrn_measurement_device_type 'ApexDuo, Bruker-AXS'
_diffrn_measurement_method '0.5 deg. \f and \w scans'
_diffrn_radiation_type MoK\a
_diffrn_radiation_wavelength 0.71073
_diffrn_reflns_av_R_equivalents 0.0404
_diffrn_reflns_av_unetI/netI 0.0600
_diffrn_reflns_Laue_measured_fraction_full 0.995
_diffrn_reflns_Laue_measured_fraction_max 0.995
_diffrn_reflns_limit_h_max 13
_diffrn_reflns_limit_h_min -12
_diffrn_reflns_limit_k_max 6
_diffrn_reflns_limit_k_min -11
_diffrn_reflns_limit_l_max 38
_diffrn_reflns_limit_l_min -33
_diffrn_reflns_number 14459
_diffrn_reflns_point_group_measured_fraction_full 0.995
_diffrn_reflns_point_group_measured_fraction_max 0.995
_diffrn_reflns_theta_full 25.242
_diffrn_reflns_theta_max 25.769
_diffrn_reflns_theta_min 2.118
_diffrn_source 'ImuS micro-focus'
_exptl_absorpt_coefficient_mu 0.189
_exptl_absorpt_correction_T_max 0.990
_exptl_absorpt_correction_T_min 0.964
_exptl_absorpt_correction_type multi-scan
_exptl_absorpt_process_details 'Sadabs, Bruker-AXS'
_exptl_crystal_colour colorless
_exptl_crystal_density_diffrn 1.806
_exptl_crystal_description block
_exptl_crystal_F_000 1840
_exptl_crystal_size_max 0.286
_exptl_crystal_size_mid 0.160
_exptl_crystal_size_min 0.054
_refine_diff_density_max 0.262
_refine_diff_density_min -0.294
_refine_diff_density_rms 0.056
_refine_ls_extinction_method none
_refine_ls_goodness_of_fit_ref 1.022
_refine_ls_hydrogen_treatment constr
_refine_ls_matrix_type full
_refine_ls_number_parameters 577
_refine_ls_number_reflns 6533
_refine_ls_number_restraints 0
_refine_ls_restrained_S_all 1.022
_refine_ls_R_factor_all 0.0736
_refine_ls_R_factor_gt 0.0434
_refine_ls_shift/su_max 0.000
_refine_ls_shift/su_mean 0.000
_refine_ls_structure_factor_coef Fsqd
_refine_ls_weighting_details 'w=1/[\s^2^(Fo^2^)+(0.0301P)^2^+0.7733P] where P=(Fo^2^+2Fc^2^)/3'
_refine_ls_weighting_scheme calc
_refine_ls_wR_factor_gt 0.0821
_refine_ls_wR_factor_ref 0.0948
_reflns_Friedel_coverage 0.000
_reflns_number_gt 4491
_reflns_number_total 6533
_reflns_threshold_expression 'I > 2\s(I)'
_cod_data_source_file c9cc04780h2.cif
_cod_data_source_block rom77
_cod_database_code 7123958
_shelx_shelxl_version_number 2018/1
_shelx_space_group_comment
;
The symmetry employed for this shelxl refinement is uniquely defined
by the following loop, which should always be used as a source of
symmetry information in preference to the above space-group names.
They are only intended as comments.
;
_shelx_estimated_absorpt_t_min 0.948
_shelx_estimated_absorpt_t_max 0.990

loop_
_space_group_symop_operation_xyz
'x, y, z'
'-x, y+1/2, -z+1/2'
'-x, -y, -z'
'x, -y-1/2, z-1/2'

loop_
_atom_site_label
_atom_site_type_symbol
_atom_site_fract_x
_atom_site_fract_y
_atom_site_fract_z
_atom_site_U_iso_or_equiv
_atom_site_adp_type
_atom_site_occupancy
_atom_site_site_symmetry_order
_atom_site_calc_flag
_atom_site_refinement_flags_posn
_atom_site_refinement_flags_adp
C1 C 0.75037(19) 0.5049(3) 0.41806(7) 0.0203(5) Uani 1 1 d . .
C2 C 0.7510(2) 0.3799(3) 0.43998(8) 0.0241(6) Uani 1 1 d . .
H2 H 0.679113 0.330147 0.441422 0.029 Uiso 1 1 calc R U
C3 C 0.8563(2) 0.3266(3) 0.45989(8) 0.0279(6) Uani 1 1 d . .
H3 H 0.856052 0.241422 0.475123 0.033 Uiso 1 1 calc R U
C4 C 0.9609(2) 0.3981(3) 0.45740(8) 0.0275(6) Uani 1 1 d . .
H4 H 1.033304 0.359941 0.469919 0.033 Uiso 1 1 calc R U
C5 C 0.9611(2) 0.5254(3) 0.43672(8) 0.0248(6) Uani 1 1 d . .
H5 H 1.033324 0.574785 0.435675 0.030 Uiso 1 1 calc R U
C6 C 0.85644(19) 0.5810(2) 0.41755(7) 0.0201(5) Uani 1 1 d . .
C7 C 0.64501(19) 0.5488(2) 0.38967(7) 0.0196(5) Uani 1 1 d . .
C8 C 0.52608(19) 0.4865(2) 0.39702(8) 0.0209(5) Uani 1 1 d . .
C9 C 0.4688(2) 0.3980(2) 0.36744(7) 0.0210(5) Uani 1 1 d . .
C10 C 0.3638(2) 0.3339(3) 0.37429(8) 0.0241(6) Uani 1 1 d . .
C11 C 0.31191(19) 0.3618(3) 0.41093(8) 0.0248(6) Uani 1 1 d . .
C12 C 0.3632(2) 0.4547(3) 0.44011(8) 0.0250(6) Uani 1 1 d . .
C13 C 0.4704(2) 0.5151(3) 0.43314(8) 0.0237(6) Uani 1 1 d . .
O14 O 0.65470(13) 0.62475(17) 0.35952(5) 0.0237(4) Uani 1 1 d . .
C15 C 0.86051(19) 0.7238(3) 0.39917(8) 0.0221(6) Uani 1 1 d . .
C16 C 0.77301(19) 0.8308(3) 0.41224(7) 0.0201(5) Uani 1 1 d . .
C17 C 0.7458(2) 0.8446(3) 0.45397(8) 0.0231(6) Uani 1 1 d . .
C18 C 0.6677(2) 0.9439(3) 0.46562(8) 0.0282(6) Uani 1 1 d . .
C19 C 0.6141(2) 1.0315(3) 0.43563(9) 0.0295(6) Uani 1 1 d . .
C20 C 0.6389(2) 1.0207(3) 0.39412(9) 0.0297(6) Uani 1 1 d . .
C21 C 0.7182(2) 0.9222(3) 0.38291(8) 0.0247(6) Uani 1 1 d . .
O22 O 0.93581(14) 0.75879(18) 0.37647(5) 0.0282(4) Uani 1 1 d . .
F23 F 0.51825(11) 0.36911(15) 0.33146(4) 0.0298(4) Uani 1 1 d . .
F24 F 0.31214(12) 0.24483(16) 0.34546(5) 0.0396(4) Uani 1 1 d . .
F25 F 0.20963(11) 0.29969(17) 0.41798(5) 0.0372(4) Uani 1 1 d . .
F26 F 0.30732(12) 0.48849(17) 0.47400(5) 0.0382(4) Uani 1 1 d . .
F27 F 0.52002(12) 0.60502(16) 0.46198(4) 0.0333(4) Uani 1 1 d . .
F28 F 0.79846(12) 0.76223(15) 0.48453(4) 0.0339(4) Uani 1 1 d . .
F29 F 0.64486(13) 0.95398(17) 0.50656(5) 0.0423(4) Uani 1 1 d . .
F30 F 0.53625(13) 1.12767(16) 0.44625(5) 0.0441(4) Uani 1 1 d . .
F31 F 0.58332(13) 1.10407(17) 0.36458(5) 0.0474(5) Uani 1 1 d . .
F32 F 0.73856(12) 0.91390(16) 0.34191(5) 0.0364(4) Uani 1 1 d . .
C33 C 0.35232(19) 0.7393(3) 0.32343(8) 0.0225(6) Uani 1 1 d . .
C34 C 0.4478(2) 0.7630(3) 0.30005(8) 0.0279(6) Uani 1 1 d . .
H34 H 0.512672 0.817689 0.311774 0.033 Uiso 1 1 calc R U
C35 C 0.4494(2) 0.7071(3) 0.25955(8) 0.0335(7) Uani 1 1 d . .
H35 H 0.515273 0.723526 0.243775 0.040 Uiso 1 1 calc R U
C36 C 0.3556(2) 0.6281(3) 0.24231(8) 0.0338(7) Uani 1 1 d . .
H36 H 0.356437 0.591088 0.214494 0.041 Uiso 1 1 calc R U
C37 C 0.2598(2) 0.6023(3) 0.26542(8) 0.0293(6) Uani 1 1 d . .
H37 H 0.195446 0.547471 0.253353 0.035 Uiso 1 1 calc R U
C38 C 0.25742(19) 0.6559(3) 0.30586(7) 0.0221(6) Uani 1 1 d . .
C39 C 0.3520(2) 0.8118(3) 0.36526(8) 0.0251(6) Uani 1 1 d . .
C40 C 0.2430(2) 0.8931(3) 0.37383(7) 0.0215(5) Uani 1 1 d . .
C41 C 0.1790(2) 0.9700(3) 0.34266(8) 0.0225(6) Uani 1 1 d . .
C42 C 0.0781(2) 1.0426(3) 0.34983(8) 0.0262(6) Uani 1 1 d . .
C43 C 0.0405(2) 1.0422(3) 0.38967(9) 0.0313(7) Uani 1 1 d . .
C44 C 0.1022(2) 0.9675(3) 0.42164(8) 0.0321(7) Uani 1 1 d . .
C45 C 0.2018(2) 0.8937(3) 0.41381(8) 0.0277(6) Uani 1 1 d . .
O46 O 0.43922(14) 0.81430(19) 0.39072(5) 0.0318(4) Uani 1 1 d . .
C47 C 0.1641(2) 0.6133(2) 0.33319(8) 0.0221(5) Uani 1 1 d . .
C48 C 0.04134(19) 0.5793(3) 0.31323(7) 0.0215(5) Uani 1 1 d . .
C49 C -0.0195(2) 0.4647(3) 0.32685(8) 0.0241(6) Uani 1 1 d . .
C50 C -0.1368(2) 0.4405(3) 0.31392(8) 0.0263(6) Uani 1 1 d . .
C51 C -0.1978(2) 0.5343(3) 0.28703(8) 0.0265(6) Uani 1 1 d . .
C52 C -0.1409(2) 0.6500(3) 0.27313(8) 0.0258(6) Uani 1 1 d . .
C53 C -0.0227(2) 0.6702(3) 0.28578(8) 0.0247(6) Uani 1 1 d . .
F54 F 0.25436(13) 0.81524(17) 0.44512(5) 0.0385(4) Uani 1 1 d . .
F55 F 0.06143(14) 0.96333(18) 0.46038(5) 0.0490(5) Uani 1 1 d . .
F56 F -0.05902(13) 1.10947(16) 0.39717(5) 0.0443(4) Uani 1 1 d . .
F57 F 0.01662(12) 1.11050(15) 0.31772(5) 0.0365(4) Uani 1 1 d . .
F58 F 0.21625(11) 0.97830(15) 0.30359(4) 0.0284(3) Uani 1 1 d . .
F59 F 0.02852(11) 0.78696(15) 0.27270(5) 0.0333(4) Uani 1 1 d . .
F60 F -0.20100(12) 0.74241(16) 0.24758(5) 0.0367(4) Uani 1 1 d . .
F61 F -0.31217(11) 0.51251(17) 0.27429(5) 0.0362(4) Uani 1 1 d . .
F62 F -0.19241(12) 0.32841(16) 0.32768(5) 0.0355(4) Uani 1 1 d . .
F63 F 0.03763(12) 0.37328(14) 0.35363(5) 0.0309(4) Uani 1 1 d . .
O64 O 0.18549(13) 0.60364(17) 0.37144(5) 0.0244(4) Uani 1 1 d . .

loop_
_atom_site_aniso_label
_atom_site_aniso_U_11
_atom_site_aniso_U_22
_atom_site_aniso_U_33
_atom_site_aniso_U_23
_atom_site_aniso_U_13
_atom_site_aniso_U_12
C1 0.0226(12) 0.0193(13) 0.0190(13) -0.0025(11) 0.0025(10) 0.0001(10)
C2 0.0266(13) 0.0222(14) 0.0241(14) -0.0012(12) 0.0053(10) -0.0012(11)
C3 0.0382(15) 0.0236(14) 0.0221(14) 0.0013(12) 0.0039(11) 0.0061(12)
C4 0.0277(14) 0.0332(16) 0.0209(14) -0.0007(13) -0.0012(10) 0.0099(12)
C5 0.0202(12) 0.0330(16) 0.0211(13) -0.0026(13) 0.0012(10) 0.0014(11)
C6 0.0221(12) 0.0209(14) 0.0177(13) -0.0023(11) 0.0032(10) 0.0016(10)
C7 0.0233(12) 0.0173(13) 0.0188(13) -0.0025(12) 0.0050(10) -0.0010(10)
C8 0.0211(12) 0.0190(13) 0.0222(13) 0.0028(12) 0.0003(10) 0.0004(10)
C9 0.0239(12) 0.0210(14) 0.0179(13) 0.0011(12) 0.0010(10) 0.0017(10)
C10 0.0229(13) 0.0201(14) 0.0277(14) 0.0010(12) -0.0055(11) -0.0049(11)
C11 0.0169(12) 0.0243(14) 0.0324(15) 0.0109(13) -0.0009(11) -0.0024(10)
C12 0.0221(13) 0.0323(16) 0.0211(13) 0.0055(13) 0.0052(10) 0.0037(11)
C13 0.0254(13) 0.0235(14) 0.0210(13) 0.0001(12) -0.0035(10) -0.0001(11)
O14 0.0239(9) 0.0254(10) 0.0215(9) 0.0031(8) 0.0012(7) -0.0023(7)
C15 0.0185(12) 0.0263(15) 0.0206(13) -0.0042(12) -0.0030(10) -0.0042(10)
C16 0.0192(12) 0.0189(13) 0.0222(13) -0.0017(11) 0.0025(10) -0.0037(10)
C17 0.0236(13) 0.0221(14) 0.0232(14) 0.0017(12) 0.0005(10) -0.0032(11)
C18 0.0316(14) 0.0264(15) 0.0282(15) -0.0078(13) 0.0120(12) -0.0089(12)
C19 0.0266(14) 0.0180(14) 0.0462(18) -0.0028(14) 0.0146(12) -0.0015(11)
C20 0.0306(14) 0.0213(15) 0.0376(16) 0.0097(13) 0.0047(12) -0.0012(11)
C21 0.0286(13) 0.0224(14) 0.0240(14) -0.0017(12) 0.0072(11) -0.0051(11)
O22 0.0266(9) 0.0275(10) 0.0317(10) -0.0030(9) 0.0095(8) -0.0055(8)
F23 0.0337(8) 0.0301(9) 0.0265(8) -0.0076(7) 0.0070(6) -0.0050(6)
F24 0.0395(9) 0.0394(10) 0.0387(10) -0.0073(8) -0.0027(7) -0.0176(7)
F25 0.0230(8) 0.0492(10) 0.0393(9) 0.0118(8) 0.0020(6) -0.0117(7)
F26 0.0352(8) 0.0531(11) 0.0283(9) 0.0008(8) 0.0129(7) 0.0001(7)
F27 0.0373(8) 0.0392(9) 0.0233(8) -0.0089(8) 0.0029(6) -0.0073(7)
F28 0.0433(9) 0.0364(9) 0.0217(8) 0.0020(7) 0.0015(7) 0.0046(7)
F29 0.0525(10) 0.0440(10) 0.0333(9) -0.0101(8) 0.0186(8) -0.0013(8)
F30 0.0428(9) 0.0289(9) 0.0647(12) -0.0015(9) 0.0264(8) 0.0073(7)
F31 0.0525(10) 0.0383(10) 0.0526(11) 0.0195(9) 0.0120(8) 0.0190(8)
F32 0.0486(9) 0.0375(10) 0.0239(8) 0.0082(8) 0.0072(7) 0.0076(7)
C33 0.0219(12) 0.0238(14) 0.0211(13) 0.0040(12) -0.0011(10) 0.0042(11)
C34 0.0233(13) 0.0341(16) 0.0256(14) 0.0065(13) -0.0010(11) 0.0007(11)
C35 0.0282(14) 0.0450(18) 0.0283(15) 0.0057(14) 0.0080(12) 0.0089(13)
C36 0.0375(15) 0.0409(18) 0.0234(15) -0.0034(14) 0.0050(12) 0.0103(13)
C37 0.0327(14) 0.0286(15) 0.0261(14) -0.0060(13) 0.0008(11) 0.0046(12)
C38 0.0240(13) 0.0235(14) 0.0184(13) 0.0020(12) 0.0006(10) 0.0055(11)
C39 0.0251(13) 0.0242(15) 0.0262(14) 0.0059(12) 0.0037(11) -0.0044(11)
C40 0.0266(13) 0.0189(13) 0.0190(13) -0.0039(12) 0.0028(10) -0.0056(10)
C41 0.0283(13) 0.0195(13) 0.0205(13) -0.0056(12) 0.0067(11) -0.0074(11)
C42 0.0307(14) 0.0156(13) 0.0321(15) -0.0008(13) 0.0018(12) -0.0029(11)
C43 0.0310(14) 0.0203(14) 0.0455(18) -0.0103(14) 0.0183(13) -0.0062(12)
C44 0.0448(16) 0.0286(16) 0.0254(15) -0.0069(13) 0.0162(13) -0.0142(13)
C45 0.0378(15) 0.0234(15) 0.0217(14) -0.0009(13) 0.0008(11) -0.0111(12)
O46 0.0259(9) 0.0400(12) 0.0280(10) -0.0006(9) -0.0053(8) -0.0065(8)
C47 0.0259(13) 0.0159(13) 0.0236(14) -0.0009(12) -0.0023(10) 0.0035(10)
C48 0.0241(13) 0.0211(14) 0.0189(13) -0.0036(11) 0.0005(10) -0.0006(10)
C49 0.0302(14) 0.0205(14) 0.0211(13) -0.0021(12) 0.0003(11) 0.0013(11)
C50 0.0311(14) 0.0253(15) 0.0231(14) -0.0046(12) 0.0055(11) -0.0092(12)
C51 0.0207(13) 0.0379(16) 0.0206(13) -0.0087(13) 0.0005(10) -0.0026(12)
C52 0.0269(13) 0.0283(15) 0.0211(13) -0.0029(12) -0.0032(11) 0.0072(11)
C53 0.0305(14) 0.0211(14) 0.0224(14) -0.0006(12) 0.0026(11) -0.0028(11)
F54 0.0527(9) 0.0422(10) 0.0207(8) 0.0024(8) 0.0041(7) -0.0077(8)
F55 0.0677(11) 0.0503(11) 0.0338(9) -0.0067(9) 0.0293(8) -0.0089(9)
F56 0.0440(9) 0.0306(9) 0.0627(12) -0.0091(9) 0.0278(8) -0.0010(7)
F57 0.0387(9) 0.0285(9) 0.0420(10) 0.0002(8) 0.0020(7) 0.0076(7)
F58 0.0368(8) 0.0282(8) 0.0209(8) 0.0025(7) 0.0059(6) 0.0036(6)
F59 0.0365(8) 0.0265(9) 0.0353(9) 0.0058(8) -0.0055(7) -0.0037(7)
F60 0.0345(8) 0.0380(10) 0.0350(9) 0.0026(8) -0.0103(7) 0.0058(7)
F61 0.0226(8) 0.0528(11) 0.0325(9) -0.0077(8) -0.0003(6) -0.0047(7)
F62 0.0354(8) 0.0357(9) 0.0356(9) 0.0004(8) 0.0039(7) -0.0134(7)
F63 0.0363(8) 0.0228(8) 0.0325(9) 0.0037(7) -0.0021(6) -0.0025(6)
O64 0.0279(9) 0.0219(10) 0.0226(10) 0.0009(8) -0.0012(7) -0.0009(7)

loop_
_atom_type_symbol
_atom_type_description
_atom_type_scat_dispersion_real
_atom_type_scat_dispersion_imag
_atom_type_scat_source
C C 0.0033 0.0016 'International Tables Vol C Tables 4.2.6.8 and 6.1.1.4'
H H 0.0000 0.0000 'International Tables Vol C Tables 4.2.6.8 and 6.1.1.4'
O O 0.0106 0.0060 'International Tables Vol C Tables 4.2.6.8 and 6.1.1.4'
F F 0.0171 0.0103 'International Tables Vol C Tables 4.2.6.8 and 6.1.1.4'

loop_
_geom_angle_atom_site_label_1
_geom_angle_atom_site_label_2
_geom_angle_atom_site_label_3
_geom_angle
C2 C1 C6 119.4(2)
C2 C1 C7 121.0(2)
C6 C1 C7 118.9(2)
C1 C2 C3 120.6(2)
C1 C2 H2 119.7
C3 C2 H2 119.7
C4 C3 C2 119.7(2)
C4 C3 H3 120.1
C2 C3 H3 120.1
C3 C4 C5 120.4(2)
C3 C4 H4 119.8
C5 C4 H4 119.8
C4 C5 C6 120.4(2)
C4 C5 H5 119.8
C6 C5 H5 119.8
C5 C6 C1 119.4(2)
C5 C6 C15 117.9(2)
C1 C6 C15 122.6(2)
O14 C7 C1 121.2(2)
O14 C7 C8 120.5(2)
C1 C7 C8 118.1(2)
C9 C8 C13 117.4(2)
C9 C8 C7 120.6(2)
C13 C8 C7 122.1(2)
F23 C9 C10 118.5(2)
F23 C9 C8 119.6(2)
C10 C9 C8 121.8(2)
F24 C10 C11 120.2(2)
F24 C10 C9 120.4(2)
C11 C10 C9 119.4(2)
F25 C11 C12 119.7(2)
F25 C11 C10 119.9(2)
C12 C11 C10 120.4(2)
F26 C12 C11 119.6(2)
F26 C12 C13 121.1(2)
C11 C12 C13 119.2(2)
F27 C13 C12 118.7(2)
F27 C13 C8 119.7(2)
C12 C13 C8 121.6(2)
O22 C15 C6 122.3(2)
O22 C15 C16 119.3(2)
C6 C15 C16 118.2(2)
C21 C16 C17 116.8(2)
C21 C16 C15 120.9(2)
C17 C16 C15 122.3(2)
F28 C17 C18 118.0(2)
F28 C17 C16 120.2(2)
C18 C17 C16 121.8(2)
F29 C18 C19 120.7(2)
F29 C18 C17 119.6(2)
C19 C18 C17 119.7(2)
F30 C19 C18 120.6(2)
F30 C19 C20 119.4(2)
C18 C19 C20 120.0(2)
F31 C20 C19 119.7(2)
F31 C20 C21 120.4(2)
C19 C20 C21 119.8(2)
F32 C21 C20 117.8(2)
F32 C21 C16 120.3(2)
C20 C21 C16 121.9(2)
C34 C33 C38 119.1(2)
C34 C33 C39 117.6(2)
C38 C33 C39 123.1(2)
C33 C34 C35 120.5(2)
C33 C34 H34 119.8
C35 C34 H34 119.8
C36 C35 C34 120.1(2)
C36 C35 H35 120.0
C34 C35 H35 120.0
C35 C36 C37 120.2(2)
C35 C36 H36 119.9
C37 C36 H36 119.9
C38 C37 C36 120.4(2)
C38 C37 H37 119.8
C36 C37 H37 119.8
C37 C38 C33 119.6(2)
C37 C38 C47 120.9(2)
C33 C38 C47 119.0(2)
O46 C39 C33 121.7(2)
O46 C39 C40 120.0(2)
C33 C39 C40 118.1(2)
C41 C40 C45 116.6(2)
C41 C40 C39 122.2(2)
C45 C40 C39 121.2(2)
F58 C41 C42 117.3(2)
F58 C41 C40 119.8(2)
C42 C41 C40 122.8(2)
F57 C42 C43 120.9(2)
F57 C42 C41 120.0(2)
C43 C42 C41 119.1(2)
F56 C43 C42 120.2(3)
F56 C43 C44 119.9(2)
C42 C43 C44 119.9(2)
F55 C44 C45 120.4(3)
F55 C44 C43 119.2(2)
C45 C44 C43 120.3(2)
F54 C45 C44 118.2(2)
F54 C45 C40 120.4(2)
C44 C45 C40 121.3(2)
O64 C47 C38 121.0(2)
O64 C47 C48 119.3(2)
C38 C47 C48 119.7(2)
C53 C48 C49 116.6(2)
C53 C48 C47 122.2(2)
C49 C48 C47 120.5(2)
F63 C49 C50 118.2(2)
F63 C49 C48 119.3(2)
C50 C49 C48 122.5(2)
F62 C50 C49 120.7(2)
F62 C50 C51 120.1(2)
C49 C50 C51 119.2(2)
F61 C51 C52 120.0(2)
F61 C51 C50 119.9(2)
C52 C51 C50 120.1(2)
F60 C52 C53 120.4(2)
F60 C52 C51 120.0(2)
C53 C52 C51 119.6(2)
F59 C53 C52 117.7(2)
F59 C53 C48 120.2(2)
C52 C53 C48 122.0(2)

loop_
_geom_bond_atom_site_label_1
_geom_bond_atom_site_label_2
_geom_bond_distance
C1 C2 1.386(3)
C1 C6 1.408(3)
C1 C7 1.486(3)
C2 C3 1.393(3)
C2 H2 0.9500
C3 C4 1.379(3)
C3 H3 0.9500
C4 C5 1.387(3)
C4 H4 0.9500
C5 C6 1.387(3)
C5 H5 0.9500
C6 C15 1.493(3)
C7 O14 1.214(3)
C7 C8 1.513(3)
C8 C9 1.380(3)
C8 C13 1.385(3)
C9 F23 1.345(3)
C9 C10 1.375(3)
C10 F24 1.344(3)
C10 C11 1.375(3)
C11 F25 1.341(3)
C11 C12 1.373(3)
C12 F26 1.336(3)
C12 C13 1.383(3)
C13 F27 1.341(3)
C15 O22 1.214(3)
C15 C16 1.513(3)
C16 C21 1.381(3)
C16 C17 1.391(3)
C17 F28 1.345(3)
C17 C18 1.376(3)
C18 F29 1.348(3)
C18 C19 1.366(4)
C19 F30 1.343(3)
C19 C20 1.373(4)
C20 F31 1.342(3)
C20 C21 1.374(3)
C21 F32 1.342(3)
C33 C34 1.387(3)
C33 C38 1.413(3)
C33 C39 1.496(3)
C34 C35 1.391(4)
C34 H34 0.9500
C35 C36 1.376(4)
C35 H35 0.9500
C36 C37 1.388(3)
C36 H36 0.9500
C37 C38 1.382(3)
C37 H37 0.9500
C38 C47 1.486(3)
C39 O46 1.215(3)
C39 C40 1.508(3)
C40 C41 1.382(3)
C40 C45 1.390(3)
C41 F58 1.346(3)
C41 C42 1.377(3)
C42 F57 1.345(3)
C42 C43 1.369(4)
C43 F56 1.341(3)
C43 C44 1.376(4)
C44 F55 1.351(3)
C44 C45 1.374(4)
C45 F54 1.339(3)
C47 O64 1.215(3)
C47 C48 1.508(3)
C48 C53 1.387(3)
C48 C49 1.390(3)
C49 F63 1.343(3)
C49 C50 1.373(3)
C50 F62 1.341(3)
C50 C51 1.380(3)
C51 F61 1.337(2)
C51 C52 1.378(4)
C52 F60 1.342(3)
C52 C53 1.376(3)
C53 F59 1.346(3)
